data_4124542
loop_
_publ_author_name
'Garcia-Martin, S.'
'Alario-Franco, M.A.'
'Amador, U.'
'Ehrenberg, H.'
'Rodriguez-Carvajal, J.'

_publ_section_title
;
 Crystal structure and microstructure of some La2/3-x Li3x Ti O3 oxides:
 an example of the complementary use of electron diffraction and
 microscopy and synchrotron X-ray diffraction to study complex materials
;
_journal_name_full 'Journal of the American Chemical Society'
_journal_page_first 3587
_journal_page_last 3596
_journal_volume 126
_journal_year 2004
_chemical_formula_sum 'La0.62 Li0.18 O3 Ti'
_chemical_name_systematic 'La0.62 Li0.18 (Ti O3)'
_space_group_IT_number 10
_symmetry_space_group_name_Hall '-P 2'
_symmetry_space_group_name_H-M 'P 1 1 2/m'
_cell_angle_alpha 90
_cell_angle_beta 90
_cell_angle_gamma 90.157
_cell_formula_units_Z 4
_cell_length_a 5.4311
_cell_length_b 5.4279
_cell_length_c 7.7216
_cell_volume 227.628
_citation_journal_id_ASTM JACSAT
_cod_data_source_file Garcia-Martin_JACSAT_2004_1299.cif
_cod_data_source_block La0.62Li0.18O3Ti1
_cod_original_cell_volume 227.6278
_cod_original_sg_symbol_Hall '-P 2y (z,x,y)'
_cod_original_formula_sum 'La0.62 Li0.18 O3 Ti1'
_cod_database_code 4124542

loop_
_symmetry_equiv_pos_as_xyz
x,y,z
-x,-y,z
-x,-y,-z
x,y,-z

loop_
_atom_site_label
_atom_site_type_symbol
_atom_site_fract_x
_atom_site_fract_y
_atom_site_fract_z
_atom_site_occupancy
_atom_site_U_iso_or_equiv
O1 O-2 0.29 0.265 0 1 0.0
O3 O-2 0 0 0.233 1 0.0
O5 O-2 0.5 0.5 0.261 1 0.0
Ti1 Ti+4 0.252 0.2506 0.264 1 0.0
La2 La+3 0.754 0.229 0.5 0.24 0.0
O4 O-2 0.5 0 0.232 1 0.0
Li1 Li+1 0.754 0.229 0.5 0.36 0.0
O6 O-2 0 0.5 0.226 1 0.0
La1 La+3 0.2492 0.752 0 1 0.0
O2 O-2 0.215 0.227 0.5 1 0.0
